data_4002965
loop_
_publ_author_name
'Ward, Jonathan S.'
'Kukhta, Nadzeya A.'
'dos Santos, Paloma L.'
'Congrave, Daniel G.'
'Batsanov, Andrei S.'
'Monkman, Andrew P.'
'Bryce, Martin R.'

_publ_section_title
;
 Delayed Blue Fluorescence via Upper-Triplet State Crossing from C--C
 Bonded Donor--Acceptor Charge Transfer Molecules with Azatriangulene
 Cores
;
_journal_issue 17
_journal_name_full 'Chemistry of Materials'
_journal_page_first 6684
_journal_paper_doi 10.1021/acs.chemmater.9b01184
_journal_volume 31
_journal_year 2019
_chemical_formula_moiety 'C78 H48 N4'
_chemical_formula_sum 'C78 H48 N4'
_chemical_formula_weight 1041.20
_space_group_crystal_system triclinic
_space_group_IT_number 2
_space_group_name_Hall '-P 1'
_space_group_name_H-M_alt 'P -1'
_symmetry_space_group_name_Hall '-P 1'
_symmetry_space_group_name_H-M 'P -1'
_atom_sites_solution_hydrogens geom
_atom_sites_solution_primary direct
_audit_creation_date 2017-09-02
_audit_creation_method
;
Olex2 1.2-beta
(compiled 2017.08.10 svn.r3458 for OlexSys, GUI svn.r5381)
;
_cell_angle_alpha 103.975(3)
_cell_angle_beta 108.229(3)
_cell_angle_gamma 99.666(3)
_cell_formula_units_Z 2
_cell_length_a 12.6152(10)
_cell_length_b 13.4441(11)
_cell_length_c 17.6978(14)
_cell_measurement_reflns_used 9901
_cell_measurement_temperature 120
_cell_measurement_theta_max 24.90
_cell_measurement_theta_min 2.34
_cell_volume 2668.3(4)
_computing_cell_refinement 'SAINT v8.37A (Bruker, 2016)'
_computing_data_collection 'APEX3 v.2016.1-0 (Bruker, 2016)'
_computing_data_reduction 'SAINT v8.37A (Bruker, 2016)'
_computing_molecular_graphics 'Olex2 (Dolomanov et al., 2009)'
_computing_publication_material 'Olex2 (Dolomanov et al., 2009)'
_computing_structure_refinement 'ShelXL (Sheldrick, 2015)'
_computing_structure_solution 'ShelXS (Sheldrick, 2008)'
_diffrn_ambient_temperature 120
_diffrn_detector_area_resol_mean 10.4
_diffrn_detector_type 'Bruker PHOTON 100 CMOS'
_diffrn_measured_fraction_theta_full 0.996
_diffrn_measured_fraction_theta_max 0.996
_diffrn_measurement_device '3-circle area detector diffractometer'
_diffrn_measurement_device_type 'Bruker D8 Venture'
_diffrn_measurement_method '\f and \w scans'
_diffrn_radiation_monochromator 'focusing mirrors'
_diffrn_radiation_probe x-ray
_diffrn_radiation_type MoK\a
_diffrn_radiation_wavelength 0.71073
_diffrn_reflns_av_R_equivalents 0.0460
_diffrn_reflns_av_unetI/netI 0.0444
_diffrn_reflns_Laue_measured_fraction_full 0.996
_diffrn_reflns_Laue_measured_fraction_max 0.996
_diffrn_reflns_limit_h_max 15
_diffrn_reflns_limit_h_min -15
_diffrn_reflns_limit_k_max 16
_diffrn_reflns_limit_k_min -16
_diffrn_reflns_limit_l_max 21
_diffrn_reflns_limit_l_min -21
_diffrn_reflns_number 42956
_diffrn_reflns_point_group_measured_fraction_full 0.996
_diffrn_reflns_point_group_measured_fraction_max 0.996
_diffrn_reflns_theta_full 25.133
_diffrn_reflns_theta_max 25.133
_diffrn_reflns_theta_min 2.342
_diffrn_source 'microfocus sealed X-ray tube'
_diffrn_source_type 'Incoatec I\mS microsource'
_diffrn_standards_number 0
_exptl_absorpt_coefficient_mu 0.075
_exptl_absorpt_correction_T_max 1.0000
_exptl_absorpt_correction_T_min 0.9503
_exptl_absorpt_correction_type multi-scan
_exptl_absorpt_process_details
; SADABS-2016/2 (Bruker,2016/2) was used for absorption correction. 
 wR2(int) was 0.1076 before and 0.0472 after correction. The Ratio of 
 minimum to maximum transmission is 0.9534. The \l/2 correction factor
 is Not present.
;
_exptl_crystal_colour colourless
_exptl_crystal_colour_primary colourless
_exptl_crystal_density_diffrn 1.296
_exptl_crystal_description irregular
_exptl_crystal_F_000 1088
_exptl_crystal_size_max 0.471
_exptl_crystal_size_mid 0.149
_exptl_crystal_size_min 0.055
_refine_diff_density_max 0.529
_refine_diff_density_min -0.210
_refine_diff_density_rms 0.046
_refine_ls_extinction_method none
_refine_ls_goodness_of_fit_ref 1.041
_refine_ls_hydrogen_treatment constr
_refine_ls_matrix_type full
_refine_ls_number_parameters 739
_refine_ls_number_reflns 9485
_refine_ls_number_restraints 0
_refine_ls_restrained_S_all 1.041
_refine_ls_R_factor_all 0.0785
_refine_ls_R_factor_gt 0.0500
_refine_ls_shift/su_max 0.000
_refine_ls_shift/su_mean 0.000
_refine_ls_structure_factor_coef Fsqd
_refine_ls_weighting_details 'w=1/[\s^2^(Fo^2^)+(0.0720P)^2^+1.0000P] where P=(Fo^2^+2Fc^2^)/3'
_refine_ls_weighting_scheme calc
_refine_ls_wR_factor_gt 0.1280
_refine_ls_wR_factor_ref 0.1404
_reflns_Friedel_coverage 0.000
_reflns_number_gt 6803
_reflns_number_total 9485
_reflns_threshold_expression 'I > 2\s(I)'
_cod_data_source_file 2a.cif
_cod_data_source_block 2a_17s232
_cod_depositor_comments
;
The following automatic conversions were performed:

'_diffrn_radiation_probe' value 'X-ray' changed to 'x-ray' according
to
/home/data/users/saulius/crontab/automatic-downloads/current/ACS/lib/dictionaries/cif_core.dic
dictionary named 'cif_core.dic' version 2.4.2 from 2011-04-26.

Automatic conversion script
Id: cif_fix_values 4973 2017-02-22 13:04:09Z antanas 
;
_cod_database_code 4002965
_shelx_shelxl_version_number 2016/6
_shelx_space_group_comment
;
The symmetry employed for this shelxl refinement is uniquely defined
by the following loop, which should always be used as a source of
symmetry information in preference to the above space-group names.
They are only intended as comments.
;
_shelx_estimated_absorpt_t_max 0.996
_shelx_estimated_absorpt_t_min 0.965
_olex2_refinement_description
;
1. Fixed Uiso
 At 1.2 times of:
  All C(H) groups
2.a Aromatic/amide H refined with riding coordinates:
 C3(H3), C5(H5), C9(H9), C11(H11), C15(H15), C17(H17), C23(H23), C24(H24),
 C25(H25), C26(H26), C27(H27), C29(H29), C30(H30), C31(H31), C32(H32), C33(H33),
  C36(H36), C37(H37), C38(H38), C39(H39), C42(H42), C43(H43), C44(H44),
 C45(H45), C46(H46), C48(H48), C49(H49), C50(H50), C51(H51), C52(H52), C55(H55),
  C56(H56), C57(H57), C58(H58), C61(H61), C62(H62), C63(H63), C64(H64),
 C65(H65), C67(H67), C68(H68), C69(H69), C70(H70), C71(H71), C74(H74), C75(H75),
  C76(H76), C77(H77)
;
_olex2_diffrn_ambient_temperature_device 'Oxford Cryosystems'
_olex2_submission_special_instructions 'No special instructions were received'

loop_
_space_group_symop_operation_xyz
'x, y, z'
'-x, -y, -z'

loop_
_atom_site_label
_atom_site_type_symbol
_atom_site_fract_x
_atom_site_fract_y
_atom_site_fract_z
_atom_site_U_iso_or_equiv
_atom_site_adp_type
_atom_site_occupancy
_atom_site_site_symmetry_order
_atom_site_calc_flag
_atom_site_refinement_flags_posn
N1 N 0.38719(13) 0.27583(13) 0.28105(10) 0.0196(4) Uani 1 1 d .
N2 N 0.8775(2) 0.4747(2) 0.21356(16) 0.0636(7) Uani 1 1 d .
N3 N 0.14226(19) -0.09055(18) 0.38973(15) 0.0474(6) Uani 1 1 d .
N4 N 0.1899(2) 0.2618(2) -0.11821(14) 0.0604(7) Uani 1 1 d .
C1 C 0.46209(17) 0.39050(16) 0.17610(12) 0.0221(4) Uani 1 1 d .
C2 C 0.54045(17) 0.39796(15) 0.26380(12) 0.0210(4) Uani 1 1 d .
C3 C 0.65263(17) 0.46335(16) 0.29697(12) 0.0235(5) Uani 1 1 d .
H3 H 0.674790 0.507439 0.266894 0.028 Uiso 1 1 calc R
C4 C 0.73340(17) 0.46667(16) 0.37229(13) 0.0244(5) Uani 1 1 d .
C5 C 0.69699(17) 0.40177(16) 0.41439(13) 0.0251(5) Uani 1 1 d .
H5 H 0.751367 0.400107 0.464949 0.030 Uiso 1 1 calc R
C6 C 0.58512(17) 0.33952(16) 0.38593(12) 0.0221(5) Uani 1 1 d .
C7 C 0.55159(17) 0.26953(16) 0.43523(12) 0.0221(4) Uani 1 1 d .
C8 C 0.42461(17) 0.25762(15) 0.42091(12) 0.0218(4) Uani 1 1 d .
C9 C 0.38234(18) 0.23911(16) 0.48102(13) 0.0236(5) Uani 1 1 d .
H9 H 0.434764 0.256392 0.537093 0.028 Uiso 1 1 calc R
C10 C 0.26577(18) 0.19611(16) 0.46174(12) 0.0243(5) Uani 1 1 d .
C11 C 0.19103(18) 0.17108(16) 0.37887(13) 0.0240(5) Uani 1 1 d .
H11 H 0.111567 0.137199 0.363499 0.029 Uiso 1 1 calc R
C12 C 0.22971(17) 0.19440(16) 0.31824(12) 0.0220(5) Uani 1 1 d .
C13 C 0.15273(17) 0.15311(16) 0.22546(12) 0.0236(5) Uani 1 1 d .
C14 C 0.18597(17) 0.23870(15) 0.18773(12) 0.0213(4) Uani 1 1 d .
C15 C 0.10408(18) 0.25845(16) 0.12412(12) 0.0240(5) Uani 1 1 d .
H15 H 0.024508 0.226229 0.110019 0.029 Uiso 1 1 calc R
C16 C 0.13444(17) 0.32367(16) 0.08039(12) 0.0232(5) Uani 1 1 d .
C17 C 0.25048(17) 0.36661(16) 0.10016(12) 0.0226(5) Uani 1 1 d .
H17 H 0.272912 0.408860 0.068977 0.027 Uiso 1 1 calc R
C18 C 0.33598(17) 0.35011(15) 0.16435(12) 0.0206(4) Uani 1 1 d .
C19 C 0.50363(17) 0.33781(15) 0.30959(12) 0.0209(4) Uani 1 1 d .
C20 C 0.34675(17) 0.24377(15) 0.34008(12) 0.0207(4) Uani 1 1 d .
C21 C 0.30346(17) 0.28866(15) 0.21090(12) 0.0202(4) Uani 1 1 d .
C22 C 0.47937(17) 0.50335(16) 0.16689(13) 0.0237(5) Uani 1 1 d .
C23 C 0.45412(18) 0.57958(17) 0.22219(14) 0.0295(5) Uani 1 1 d .
H23 H 0.431355 0.561323 0.264481 0.035 Uiso 1 1 calc R
C24 C 0.46132(19) 0.68149(18) 0.21715(15) 0.0342(5) Uani 1 1 d .
H24 H 0.442368 0.731900 0.255094 0.041 Uiso 1 1 calc R
C25 C 0.4957(2) 0.70949(18) 0.15757(15) 0.0386(6) Uani 1 1 d .
H25 H 0.499771 0.779094 0.153464 0.046 Uiso 1 1 calc R
C26 C 0.5241(2) 0.6373(2) 0.10413(15) 0.0433(6) Uani 1 1 d .
H26 H 0.550394 0.657526 0.063875 0.052 Uiso 1 1 calc R
C27 C 0.5149(2) 0.53296(18) 0.10792(14) 0.0350(6) Uani 1 1 d .
H27 H 0.533296 0.482800 0.069448 0.042 Uiso 1 1 calc R
C28 C 0.49293(17) 0.30848(16) 0.11381(12) 0.0242(5) Uani 1 1 d .
C29 C 0.6045(2) 0.32702(19) 0.11177(14) 0.0338(5) Uani 1 1 d .
H29 H 0.659755 0.392552 0.146228 0.041 Uiso 1 1 calc R
C30 C 0.6356(2) 0.2523(2) 0.06089(15) 0.0376(6) Uani 1 1 d .
H30 H 0.711539 0.266915 0.060198 0.045 Uiso 1 1 calc R
C31 C 0.5571(2) 0.15616(19) 0.01085(15) 0.0384(6) Uani 1 1 d .
H31 H 0.578671 0.104160 -0.023923 0.046 Uiso 1 1 calc R
C32 C 0.4479(2) 0.13683(19) 0.01201(15) 0.0393(6) Uani 1 1 d .
H32 H 0.393243 0.070959 -0.022467 0.047 Uiso 1 1 calc R
C33 C 0.41557(19) 0.21206(17) 0.06286(14) 0.0314(5) Uani 1 1 d .
H33 H 0.339113 0.196983 0.062589 0.038 Uiso 1 1 calc R
C34 C 0.85032(18) 0.54437(16) 0.41288(13) 0.0259(5) Uani 1 1 d .
C35 C 0.91963(19) 0.57138(18) 0.36893(14) 0.0311(5) Uani 1 1 d .
C36 C 1.0206(2) 0.6540(2) 0.40901(16) 0.0417(6) Uani 1 1 d .
H36 H 1.064782 0.674081 0.377830 0.050 Uiso 1 1 calc R
C37 C 1.0568(2) 0.70671(19) 0.49310(16) 0.0395(6) Uani 1 1 d .
H37 H 1.125728 0.763116 0.519950 0.047 Uiso 1 1 calc R
C38 C 0.9936(2) 0.67786(19) 0.53797(15) 0.0374(6) Uani 1 1 d .
H38 H 1.019966 0.712331 0.596617 0.045 Uiso 1 1 calc R
C39 C 0.89032(19) 0.59773(18) 0.49776(14) 0.0323(5) Uani 1 1 d .
H39 H 0.846282 0.579335 0.529528 0.039 Uiso 1 1 calc R
C40 C 0.8918(2) 0.5165(2) 0.28209(17) 0.0414(6) Uani 1 1 d .
C41 C 0.62647(17) 0.32173(17) 0.52884(12) 0.0239(5) Uani 1 1 d .
C42 C 0.63583(19) 0.42837(18) 0.56573(13) 0.0310(5) Uani 1 1 d .
H42 H 0.590970 0.464852 0.534056 0.037 Uiso 1 1 calc R
C43 C 0.7091(2) 0.48197(19) 0.64746(14) 0.0371(6) Uani 1 1 d .
H43 H 0.717791 0.555748 0.670549 0.045 Uiso 1 1 calc R
C44 C 0.7698(2) 0.4284(2) 0.69578(14) 0.0423(6) Uani 1 1 d .
H44 H 0.821445 0.465110 0.751816 0.051 Uiso 1 1 calc R
C45 C 0.7545(2) 0.3207(2) 0.66142(14) 0.0386(6) Uani 1 1 d .
H45 H 0.791336 0.282144 0.695380 0.046 Uiso 1 1 calc R
C46 C 0.68566(18) 0.26821(18) 0.57775(13) 0.0280(5) Uani 1 1 d .
H46 H 0.679356 0.195074 0.554093 0.034 Uiso 1 1 calc R
C47 C 0.56444(17) 0.15693(16) 0.40024(12) 0.0226(5) Uani 1 1 d .
C48 C 0.50745(19) 0.07007(17) 0.41493(14) 0.0293(5) Uani 1 1 d .
H48 H 0.458182 0.079921 0.445602 0.035 Uiso 1 1 calc R
C49 C 0.52077(19) -0.03016(17) 0.38598(14) 0.0313(5) Uani 1 1 d .
H49 H 0.481419 -0.088185 0.397284 0.038 Uiso 1 1 calc R
C50 C 0.5903(2) -0.04622(18) 0.34114(14) 0.0338(5) Uani 1 1 d .
H50 H 0.600007 -0.115083 0.321387 0.041 Uiso 1 1 calc R
C51 C 0.6461(2) 0.03816(19) 0.32491(15) 0.0386(6) Uani 1 1 d .
H51 H 0.694262 0.027316 0.293442 0.046 Uiso 1 1 calc R
C52 C 0.63320(19) 0.13868(18) 0.35373(14) 0.0301(5) Uani 1 1 d .
H52 H 0.672049 0.196018 0.341448 0.036 Uiso 1 1 calc R
C53 C 0.22643(17) 0.17043(17) 0.52741(13) 0.0263(5) Uani 1 1 d .
C54 C 0.16668(19) 0.06747(19) 0.51649(14) 0.0317(5) Uani 1 1 d .
C55 C 0.1295(2) 0.0453(2) 0.57915(16) 0.0401(6) Uani 1 1 d .
H55 H 0.087688 -0.024568 0.571187 0.048 Uiso 1 1 calc R
C56 C 0.1545(2) 0.1263(2) 0.65271(15) 0.0413(6) Uani 1 1 d .
H56 H 0.128056 0.112666 0.694864 0.050 Uiso 1 1 calc R
C57 C 0.2171(2) 0.2256(2) 0.66437(15) 0.0357(6) Uani 1 1 d .
H57 H 0.235755 0.280376 0.715473 0.043 Uiso 1 1 calc R
C58 C 0.25344(19) 0.24755(19) 0.60352(13) 0.0309(5) Uani 1 1 d .
H58 H 0.298117 0.317068 0.613628 0.037 Uiso 1 1 calc R
C59 C 0.1519(2) -0.0195(2) 0.44480(16) 0.0353(6) Uani 1 1 d .
C60 C 0.02396(18) 0.12985(17) 0.21306(12) 0.0270(5) Uani 1 1 d .
C61 C -0.02278(19) 0.2135(2) 0.23679(13) 0.0330(5) Uani 1 1 d .
H61 H 0.026339 0.283712 0.263177 0.040 Uiso 1 1 calc R
C62 C -0.1395(2) 0.1960(2) 0.22257(15) 0.0406(6) Uani 1 1 d .
H62 H -0.170433 0.254184 0.237751 0.049 Uiso 1 1 calc R
C63 C -0.2105(2) 0.0947(2) 0.18650(15) 0.0454(7) Uani 1 1 d .
H63 H -0.290982 0.082670 0.175824 0.054 Uiso 1 1 calc R
C64 C -0.1653(2) 0.0101(2) 0.16571(16) 0.0443(7) Uani 1 1 d .
H64 H -0.214057 -0.060311 0.142854 0.053 Uiso 1 1 calc R
C65 C -0.04843(19) 0.02772(19) 0.17811(14) 0.0349(6) Uani 1 1 d .
H65 H -0.018052 -0.030703 0.162519 0.042 Uiso 1 1 calc R
C66 C 0.18409(17) 0.05329(16) 0.18246(13) 0.0248(5) Uani 1 1 d .
C67 C 0.2347(2) -0.00884(18) 0.22694(14) 0.0337(5) Uani 1 1 d .
H67 H 0.249548 0.008852 0.285258 0.040 Uiso 1 1 calc R
C68 C 0.2641(2) -0.09602(19) 0.18821(16) 0.0440(6) Uani 1 1 d .
H68 H 0.298649 -0.137890 0.219868 0.053 Uiso 1 1 calc R
C69 C 0.2436(2) -0.1228(2) 0.10348(16) 0.0442(6) Uani 1 1 d .
H69 H 0.265250 -0.182072 0.076925 0.053 Uiso 1 1 calc R
C70 C 0.1914(2) -0.06258(19) 0.05792(16) 0.0423(6) Uani 1 1 d .
H70 H 0.175949 -0.081071 -0.000513 0.051 Uiso 1 1 calc R
C71 C 0.1617(2) 0.02412(18) 0.09666(14) 0.0344(5) Uani 1 1 d .
H71 H 0.125456 0.064756 0.064530 0.041 Uiso 1 1 calc R
C72 C 0.04066(18) 0.34346(17) 0.01492(13) 0.0263(5) Uani 1 1 d .
C73 C 0.03730(18) 0.32972(18) -0.06694(13) 0.0308(5) Uani 1 1 d .
C74 C -0.0526(2) 0.3489(2) -0.12602(15) 0.0414(6) Uani 1 1 d .
H74 H -0.053194 0.340186 -0.181069 0.050 Uiso 1 1 calc R
C75 C -0.1407(2) 0.3806(2) -0.10503(16) 0.0437(7) Uani 1 1 d .
H75 H -0.202418 0.392954 -0.145682 0.052 Uiso 1 1 calc R
C76 C -0.1391(2) 0.3943(2) -0.02508(16) 0.0404(6) Uani 1 1 d .
H76 H -0.199590 0.416632 -0.010426 0.048 Uiso 1 1 calc R
C77 C -0.04944(18) 0.37548(18) 0.03426(15) 0.0323(5) Uani 1 1 d .
H77 H -0.049668 0.384686 0.089136 0.039 Uiso 1 1 calc R
C78 C 0.1239(2) 0.2927(2) -0.09362(14) 0.0397(6) Uani 1 1 d .

loop_
_atom_site_aniso_label
_atom_site_aniso_U_11
_atom_site_aniso_U_22
_atom_site_aniso_U_33
_atom_site_aniso_U_23
_atom_site_aniso_U_13
_atom_site_aniso_U_12
N1 0.0169(9) 0.0221(9) 0.0176(9) 0.0095(7) 0.0026(7) 0.0024(7)
N2 0.0445(14) 0.0845(19) 0.0502(16) 0.0009(14) 0.0275(12) -0.0025(13)
N3 0.0531(14) 0.0367(13) 0.0532(15) 0.0180(12) 0.0206(12) 0.0066(11)
N4 0.0512(15) 0.0859(19) 0.0410(14) 0.0109(13) 0.0174(12) 0.0228(14)
C1 0.0214(11) 0.0235(11) 0.0195(10) 0.0091(9) 0.0045(9) 0.0036(9)
C2 0.0230(11) 0.0191(11) 0.0201(10) 0.0080(8) 0.0054(9) 0.0056(9)
C3 0.0219(11) 0.0237(11) 0.0235(11) 0.0100(9) 0.0064(9) 0.0023(9)
C4 0.0209(11) 0.0239(11) 0.0254(11) 0.0078(9) 0.0053(9) 0.0041(9)
C5 0.0198(11) 0.0277(12) 0.0233(11) 0.0109(9) 0.0012(9) 0.0042(9)
C6 0.0224(11) 0.0216(11) 0.0207(11) 0.0080(9) 0.0049(9) 0.0053(9)
C7 0.0202(11) 0.0247(11) 0.0183(10) 0.0089(9) 0.0023(8) 0.0043(9)
C8 0.0235(11) 0.0192(11) 0.0205(11) 0.0076(9) 0.0043(9) 0.0057(9)
C9 0.0256(12) 0.0248(11) 0.0192(10) 0.0097(9) 0.0039(9) 0.0082(9)
C10 0.0280(12) 0.0257(12) 0.0228(11) 0.0108(9) 0.0100(9) 0.0104(9)
C11 0.0214(11) 0.0256(11) 0.0266(11) 0.0115(9) 0.0082(9) 0.0066(9)
C12 0.0226(11) 0.0222(11) 0.0207(11) 0.0090(9) 0.0049(9) 0.0072(9)
C13 0.0208(11) 0.0256(12) 0.0205(11) 0.0090(9) 0.0034(9) 0.0018(9)
C14 0.0215(11) 0.0204(11) 0.0174(10) 0.0051(8) 0.0039(8) 0.0016(9)
C15 0.0191(11) 0.0268(12) 0.0193(11) 0.0057(9) 0.0015(9) 0.0020(9)
C16 0.0234(11) 0.0239(11) 0.0186(10) 0.0066(9) 0.0036(9) 0.0055(9)
C17 0.0246(11) 0.0234(11) 0.0183(10) 0.0095(9) 0.0050(9) 0.0041(9)
C18 0.0215(11) 0.0173(10) 0.0186(10) 0.0050(8) 0.0036(8) 0.0026(8)
C19 0.0190(11) 0.0193(11) 0.0207(10) 0.0055(9) 0.0037(8) 0.0040(8)
C20 0.0229(11) 0.0184(11) 0.0192(10) 0.0066(8) 0.0054(8) 0.0052(8)
C21 0.0199(11) 0.0207(11) 0.0156(10) 0.0050(8) 0.0010(8) 0.0054(8)
C22 0.0209(11) 0.0239(11) 0.0237(11) 0.0111(9) 0.0034(9) 0.0031(9)
C23 0.0254(12) 0.0283(12) 0.0343(13) 0.0137(10) 0.0086(10) 0.0048(10)
C24 0.0291(13) 0.0265(13) 0.0408(14) 0.0093(11) 0.0058(11) 0.0070(10)
C25 0.0500(16) 0.0247(13) 0.0339(13) 0.0133(11) 0.0043(12) 0.0073(11)
C26 0.0594(17) 0.0386(15) 0.0332(13) 0.0210(12) 0.0156(12) 0.0047(13)
C27 0.0497(15) 0.0291(13) 0.0256(12) 0.0111(10) 0.0134(11) 0.0061(11)
C28 0.0245(11) 0.0270(12) 0.0207(11) 0.0111(9) 0.0047(9) 0.0073(9)
C29 0.0314(13) 0.0355(13) 0.0301(12) 0.0074(10) 0.0103(10) 0.0043(10)
C30 0.0317(13) 0.0462(16) 0.0365(14) 0.0112(12) 0.0142(11) 0.0139(12)
C31 0.0471(16) 0.0327(14) 0.0400(14) 0.0110(11) 0.0180(12) 0.0191(12)
C32 0.0418(15) 0.0272(13) 0.0416(14) 0.0037(11) 0.0130(12) 0.0057(11)
C33 0.0269(12) 0.0295(13) 0.0350(13) 0.0091(10) 0.0093(10) 0.0061(10)
C34 0.0250(11) 0.0223(11) 0.0292(12) 0.0119(9) 0.0052(9) 0.0064(9)
C35 0.0239(12) 0.0315(13) 0.0378(13) 0.0100(10) 0.0125(10) 0.0066(10)
C36 0.0262(13) 0.0453(16) 0.0526(17) 0.0154(13) 0.0166(12) 0.0030(11)
C37 0.0224(12) 0.0372(14) 0.0474(16) 0.0096(12) 0.0039(11) 0.0011(10)
C38 0.0278(13) 0.0405(14) 0.0323(13) 0.0077(11) 0.0001(10) 0.0061(11)
C39 0.0252(12) 0.0364(13) 0.0302(13) 0.0121(11) 0.0052(10) 0.0025(10)
C40 0.0281(13) 0.0521(16) 0.0423(16) 0.0115(13) 0.0177(12) 0.0019(12)
C41 0.0197(11) 0.0281(12) 0.0196(11) 0.0069(9) 0.0033(9) 0.0035(9)
C42 0.0302(12) 0.0347(13) 0.0252(12) 0.0085(10) 0.0066(10) 0.0097(10)
C43 0.0383(14) 0.0353(14) 0.0321(13) 0.0032(11) 0.0118(11) 0.0089(11)
C44 0.0381(14) 0.0557(18) 0.0201(12) 0.0038(12) 0.0018(11) 0.0080(12)
C45 0.0345(14) 0.0529(17) 0.0239(12) 0.0151(12) 0.0013(10) 0.0135(12)
C46 0.0255(12) 0.0330(13) 0.0229(11) 0.0117(10) 0.0042(9) 0.0063(10)
C47 0.0220(11) 0.0232(11) 0.0170(10) 0.0093(9) -0.0016(9) 0.0041(9)
C48 0.0294(12) 0.0301(13) 0.0307(12) 0.0139(10) 0.0108(10) 0.0078(10)
C49 0.0315(13) 0.0235(12) 0.0392(13) 0.0139(10) 0.0118(11) 0.0050(10)
C50 0.0357(13) 0.0272(13) 0.0340(13) 0.0086(10) 0.0073(11) 0.0088(10)
C51 0.0446(15) 0.0420(15) 0.0395(14) 0.0160(12) 0.0235(12) 0.0174(12)
C52 0.0313(12) 0.0297(13) 0.0330(13) 0.0150(10) 0.0134(10) 0.0067(10)
C53 0.0215(11) 0.0365(13) 0.0265(12) 0.0176(10) 0.0082(9) 0.0125(10)
C54 0.0243(12) 0.0449(15) 0.0293(12) 0.0169(11) 0.0102(10) 0.0098(10)
C55 0.0286(13) 0.0542(16) 0.0439(15) 0.0282(13) 0.0141(11) 0.0072(12)
C56 0.0365(14) 0.0698(19) 0.0323(14) 0.0276(13) 0.0192(11) 0.0220(13)
C57 0.0407(14) 0.0455(15) 0.0373(14) 0.0222(12) 0.0222(11) 0.0245(12)
C58 0.0340(13) 0.0362(13) 0.0259(12) 0.0137(10) 0.0086(10) 0.0167(11)
C59 0.0310(13) 0.0351(15) 0.0423(15) 0.0203(13) 0.0132(11) 0.0034(11)
C60 0.0218(11) 0.0370(13) 0.0194(11) 0.0140(10) 0.0031(9) 0.0017(10)
C61 0.0258(12) 0.0460(15) 0.0258(12) 0.0131(11) 0.0076(10) 0.0067(11)
C62 0.0274(13) 0.0635(18) 0.0331(13) 0.0205(13) 0.0089(11) 0.0146(13)
C63 0.0257(13) 0.076(2) 0.0381(15) 0.0287(14) 0.0097(11) 0.0104(14)
C64 0.0272(14) 0.0549(17) 0.0423(15) 0.0242(13) 0.0037(11) -0.0059(12)
C65 0.0278(13) 0.0394(14) 0.0329(13) 0.0187(11) 0.0043(10) -0.0003(11)
C66 0.0202(11) 0.0241(11) 0.0231(11) 0.0059(9) 0.0043(9) -0.0028(9)
C67 0.0390(14) 0.0305(13) 0.0271(12) 0.0070(10) 0.0074(10) 0.0098(11)
C68 0.0483(16) 0.0352(15) 0.0425(15) 0.0097(12) 0.0090(12) 0.0148(12)
C69 0.0495(16) 0.0315(14) 0.0469(16) 0.0019(12) 0.0201(13) 0.0098(12)
C70 0.0527(16) 0.0316(14) 0.0335(14) 0.0001(11) 0.0180(12) -0.0014(12)
C71 0.0388(14) 0.0291(13) 0.0281(12) 0.0075(10) 0.0079(10) 0.0012(10)
C72 0.0208(11) 0.0274(12) 0.0260(11) 0.0114(9) 0.0024(9) 0.0021(9)
C73 0.0242(12) 0.0396(14) 0.0246(12) 0.0141(10) 0.0020(9) 0.0058(10)
C74 0.0337(14) 0.0553(17) 0.0297(13) 0.0222(12) 0.0011(11) 0.0055(12)
C75 0.0282(14) 0.0532(17) 0.0463(16) 0.0295(13) -0.0004(11) 0.0088(12)
C76 0.0277(13) 0.0455(15) 0.0523(16) 0.0256(13) 0.0114(12) 0.0127(11)
C77 0.0256(12) 0.0369(14) 0.0345(13) 0.0166(11) 0.0078(10) 0.0071(10)
C78 0.0353(14) 0.0538(16) 0.0246(13) 0.0132(12) 0.0040(11) 0.0099(12)

loop_
_atom_type_symbol
_atom_type_description
_atom_type_scat_dispersion_real
_atom_type_scat_dispersion_imag
_atom_type_scat_source
C C 0.0033 0.0016 'International Tables Vol C Tables 4.2.6.8 and 6.1.1.4'
H H 0.0000 0.0000 'International Tables Vol C Tables 4.2.6.8 and 6.1.1.4'
N N 0.0061 0.0033 'International Tables Vol C Tables 4.2.6.8 and 6.1.1.4'

loop_
_exptl_crystal_face_index_h
_exptl_crystal_face_index_k
_exptl_crystal_face_index_l
_exptl_crystal_face_perp_dist
0.00 1.00 -1.00 0.0250
0.00 -1.00 1.00 0.0270
-1.00 1.00 0.00 0.0590
0.00 0.00 -1.00 0.1070
1.00 -1.00 -1.00 0.1000
0.00 -1.00 -1.00 0.1010
1.00 0.00 -1.00 0.0630
-1.00 0.00 1.00 0.0530
-1.00 -2.00 2.00 0.0380
-1.00 1.00 2.00 0.1100

loop_
_geom_angle_atom_site_label_1
_geom_angle_atom_site_label_2
_geom_angle_atom_site_label_3
_geom_angle
C19 N1 C21 118.34(15)
C20 N1 C19 118.36(15)
C20 N1 C21 117.05(16)
C2 C1 C22 108.75(16)
C2 C1 C28 106.40(16)
C18 C1 C2 109.82(16)
C18 C1 C22 107.84(16)
C18 C1 C28 109.11(16)
C22 C1 C28 114.86(16)
C3 C2 C1 118.61(17)
C3 C2 C19 119.71(18)
C19 C2 C1 121.63(17)
C4 C3 C2 122.49(19)
C3 C4 C34 122.95(18)
C5 C4 C3 116.78(18)
C5 C4 C34 119.91(18)
C6 C5 C4 122.72(19)
C5 C6 C7 119.79(17)
C5 C6 C19 119.78(18)
C19 C6 C7 120.38(17)
C6 C7 C41 109.31(16)
C6 C7 C47 109.48(16)
C8 C7 C6 108.25(16)
C8 C7 C41 110.57(16)
C8 C7 C47 106.79(16)
C41 C7 C47 112.34(16)
C9 C8 C7 120.36(17)
C9 C8 C20 119.53(19)
C20 C8 C7 118.84(18)
C8 C9 C10 121.87(19)
C9 C10 C11 117.76(18)
C9 C10 C53 119.50(18)
C11 C10 C53 122.55(19)
C12 C11 C10 121.70(19)
C11 C12 C13 121.79(18)
C11 C12 C20 119.64(18)
C20 C12 C13 117.92(17)
C12 C13 C14 106.37(16)
C12 C13 C60 111.39(16)
C12 C13 C66 108.88(16)
C14 C13 C60 111.48(16)
C14 C13 C66 106.54(16)
C60 C13 C66 111.91(17)
C15 C14 C13 121.15(18)
C15 C14 C21 119.41(18)
C21 C14 C13 118.96(17)
C14 C15 C16 122.06(19)
C15 C16 C72 118.50(18)
C17 C16 C15 117.83(18)
C17 C16 C72 123.67(18)
C16 C17 C18 122.16(19)
C17 C18 C1 118.75(17)
C17 C18 C21 119.18(18)
C21 C18 C1 121.79(17)
C2 C19 N1 121.70(17)
C2 C19 C6 118.32(18)
C6 C19 N1 119.98(17)
C8 C20 N1 120.39(17)
C12 C20 N1 120.88(17)
C12 C20 C8 118.69(18)
C14 C21 N1 119.58(17)
C18 C21 N1 121.31(17)
C18 C21 C14 119.11(17)
C23 C22 C1 116.70(18)
C27 C22 C1 125.48(19)
C27 C22 C23 117.80(19)
C24 C23 C22 121.6(2)
C25 C24 C23 119.9(2)
C26 C25 C24 119.7(2)
C25 C26 C27 120.6(2)
C22 C27 C26 120.3(2)
C29 C28 C1 120.50(18)
C33 C28 C1 122.02(19)
C33 C28 C29 117.3(2)
C30 C29 C28 121.3(2)
C29 C30 C31 120.4(2)
C32 C31 C30 119.0(2)
C31 C32 C33 120.9(2)
C28 C33 C32 121.0(2)
C35 C34 C4 123.74(19)
C39 C34 C4 118.81(19)
C39 C34 C35 117.3(2)
C34 C35 C40 122.6(2)
C36 C35 C34 120.4(2)
C36 C35 C40 117.0(2)
C37 C36 C35 120.7(2)
C38 C37 C36 119.8(2)
C37 C38 C39 120.0(2)
C34 C39 C38 121.7(2)
N2 C40 C35 175.2(3)
C42 C41 C7 118.43(18)
C46 C41 C7 123.12(19)
C46 C41 C42 118.45(19)
C43 C42 C41 121.1(2)
C42 C43 C44 120.0(2)
C43 C44 C45 119.1(2)
C44 C45 C46 120.7(2)
C41 C46 C45 120.3(2)
C48 C47 C7 121.01(19)
C52 C47 C7 121.61(18)
C52 C47 C48 117.38(19)
C49 C48 C47 121.5(2)
C50 C49 C48 120.2(2)
C49 C50 C51 119.3(2)
C50 C51 C52 120.8(2)
C51 C52 C47 120.8(2)
C54 C53 C10 121.47(19)
C58 C53 C10 120.62(19)
C58 C53 C54 117.84(19)
C53 C54 C55 120.5(2)
C53 C54 C59 120.57(19)
C55 C54 C59 118.7(2)
C56 C55 C54 119.3(2)
C57 C56 C55 119.8(2)
C56 C57 C58 121.0(2)
C57 C58 C53 121.4(2)
N3 C59 C54 177.4(3)
C61 C60 C13 119.54(19)
C65 C60 C13 122.1(2)
C65 C60 C61 118.4(2)
C62 C61 C60 121.0(2)
C63 C62 C61 119.9(2)
C62 C63 C64 120.1(2)
C63 C64 C65 120.1(2)
C60 C65 C64 120.4(2)
C67 C66 C13 121.81(19)
C67 C66 C71 118.0(2)
C71 C66 C13 120.20(19)
C68 C67 C66 121.1(2)
C67 C68 C69 120.3(2)
C70 C69 C68 119.3(2)
C71 C70 C69 120.3(2)
C70 C71 C66 121.0(2)
C73 C72 C16 123.00(19)
C77 C72 C16 119.33(19)
C77 C72 C73 117.66(19)
C72 C73 C78 121.63(19)
C74 C73 C72 120.8(2)
C74 C73 C78 117.5(2)
C75 C74 C73 120.2(2)
C76 C75 C74 119.9(2)
C75 C76 C77 120.2(2)
C76 C77 C72 121.3(2)
N4 C78 C73 177.2(2)

loop_
_geom_bond_atom_site_label_1
_geom_bond_atom_site_label_2
_geom_bond_distance
N1 C19 1.424(2)
N1 C20 1.419(2)
N1 C21 1.425(2)
N2 C40 1.149(3)
N3 C59 1.147(3)
N4 C78 1.145(3)
C1 C2 1.526(3)
C1 C18 1.522(3)
C1 C22 1.551(3)
C1 C28 1.552(3)
C2 C3 1.391(3)
C2 C19 1.397(3)
C3 C4 1.387(3)
C4 C5 1.386(3)
C4 C34 1.497(3)
C5 C6 1.379(3)
C6 C7 1.523(3)
C6 C19 1.411(3)
C7 C8 1.515(3)
C7 C41 1.538(3)
C7 C47 1.547(3)
C8 C9 1.384(3)
C8 C20 1.406(3)
C9 C10 1.385(3)
C10 C11 1.394(3)
C10 C53 1.488(3)
C11 C12 1.388(3)
C12 C13 1.526(3)
C12 C20 1.400(3)
C13 C14 1.526(3)
C13 C60 1.536(3)
C13 C66 1.552(3)
C14 C15 1.384(3)
C14 C21 1.403(3)
C15 C16 1.384(3)
C16 C17 1.377(3)
C16 C72 1.487(3)
C17 C18 1.392(3)
C18 C21 1.399(3)
C22 C23 1.389(3)
C22 C27 1.371(3)
C23 C24 1.384(3)
C24 C25 1.366(3)
C25 C26 1.360(3)
C26 C27 1.408(3)
C28 C29 1.401(3)
C28 C33 1.380(3)
C29 C30 1.375(3)
C30 C31 1.380(3)
C31 C32 1.366(3)
C32 C33 1.388(3)
C34 C35 1.399(3)
C34 C39 1.382(3)
C35 C36 1.392(3)
C35 C40 1.434(3)
C36 C37 1.372(3)
C37 C38 1.363(3)
C38 C39 1.394(3)
C41 C42 1.392(3)
C41 C46 1.379(3)
C42 C43 1.379(3)
C43 C44 1.382(3)
C44 C45 1.383(4)
C45 C46 1.389(3)
C47 C48 1.389(3)
C47 C52 1.382(3)
C48 C49 1.380(3)
C49 C50 1.365(3)
C50 C51 1.371(3)
C51 C52 1.381(3)
C53 C54 1.397(3)
C53 C58 1.388(3)
C54 C55 1.406(3)
C54 C59 1.440(4)
C55 C56 1.387(4)
C56 C57 1.364(3)
C57 C58 1.369(3)
C60 C61 1.392(3)
C60 C65 1.385(3)
C61 C62 1.382(3)
C62 C63 1.371(4)
C63 C64 1.378(4)
C64 C65 1.390(3)
C66 C67 1.381(3)
C66 C71 1.395(3)
C67 C68 1.378(3)
C68 C69 1.382(4)
C69 C70 1.379(4)
C70 C71 1.375(3)
C72 C73 1.401(3)
C72 C77 1.390(3)
C73 C74 1.390(3)
C73 C78 1.434(3)
C74 C75 1.377(4)
C75 C76 1.376(4)
C76 C77 1.388(3)
